data_7251663
loop_
_publ_author_name
'Zhou, Chaoqun'
'Wang, Luyao'
'Lei, Xiuyun'
'Yin, Congling'
'Liu, Laijun'
'Guo, Wenbin'

_publ_section_title
;
 A facile method to grow crystals of the cobalt tellurite multiferroic
 material Co3TeO6
;
_journal_issue 15
_journal_name_full CrystEngComm
_journal_page_first 2468
_journal_page_last 2472
_journal_paper_doi 10.1039/D5CE01122A
_journal_volume 28
_journal_year 2026
_chemical_formula_moiety 'Co3 O6 Te'
_chemical_formula_sum 'Co3 O6 Te'
_chemical_formula_weight 400.39
_space_group_crystal_system monoclinic
_space_group_IT_number 15
_space_group_name_Hall '-C 2yc'
_space_group_name_H-M_alt 'C 1 2/c 1'
_atom_sites_solution_primary direct
_audit_creation_date 2025-08-28
_audit_creation_method
;
Olex2 1.5-alpha
(compiled 2024.11.02 svn.r19aeb66f for OlexSys, GUI svn.r7078)
;
_audit_update_record
;
2025-09-01 deposited with the CCDC.	2026-02-20 downloaded from the CCDC.
;
_cell_angle_alpha 90
_cell_angle_beta 95.102(7)
_cell_angle_gamma 90
_cell_formula_units_Z 12
_cell_length_a 14.7610(11)
_cell_length_b 8.8319(6)
_cell_length_c 10.3387(8)
_cell_measurement_reflns_used 4934
_cell_measurement_temperature 100.00(10)
_cell_measurement_theta_max 30.6220
_cell_measurement_theta_min 3.2510
_cell_volume 1342.49(17)
_computing_cell_refinement 'CrysAlisPro 1.171.43.101a (Rigaku OD, 2023)'
_computing_data_collection 'CrysAlisPro system (CCD 43.101a 64-bit (release 13-12-2023))'
_computing_data_reduction 'CrysAlisPro 1.171.43.101a (Rigaku OD, 2023)'
_computing_molecular_graphics 'Olex2 1.5-alpha (Dolomanov et al., 2009)'
_computing_publication_material 'Olex2 1.5-alpha (Dolomanov et al., 2009)'
_computing_structure_refinement 'SHELXL 2014/7 (Sheldrick, 2015)'
_computing_structure_solution 'SHELXS  (Sheldrick, 2008)'
_diffrn_ambient_environment N~2~
_diffrn_ambient_temperature 100.00(10)
_diffrn_detector 'Hybrid Pixel Array Detector'
_diffrn_detector_area_resol_mean 10.0000
_diffrn_detector_type HyPix
_diffrn_measured_fraction_theta_full 0.998
_diffrn_measured_fraction_theta_max 0.846
_diffrn_measurement_details
;
List of Runs (angles in degrees, time in seconds):

  # Type    Start    End  Width  t~exp~   \w     \q     \k     \f   Frames
#--------------------------------------------------------------------------
  1  \w    -17.00  26.00   0.50    0.06    --   -5.61 -99.00 150.00   86
  2  \w    -79.00 -10.00   0.50    0.06    --   -5.61 -38.00  60.00  138
  3  \w    -12.00  38.00   0.50    0.06    --    6.47 -99.00   0.00  100
  4  \w    -32.00   1.00   0.50    0.06    --    6.47 -57.00 -90.00   66
  5  \w    -76.00  11.00   0.50    0.06    --   -5.61 -57.00-180.00  174
  6  \w    -13.00  67.00   0.50    0.06    --   -5.61  38.00   0.00  160
;
_diffrn_measurement_device 'four-circle diffractometer'
_diffrn_measurement_device_type 'XtaLAB Synergy R, HyPix'
_diffrn_measurement_method '\w scans'
_diffrn_orient_matrix_type 'CrysAlisPro convention (1999,Acta A55,543-557)'
_diffrn_orient_matrix_UB_11 0.0348120000
_diffrn_orient_matrix_UB_12 0.0387247000
_diffrn_orient_matrix_UB_13 -0.0296957000
_diffrn_orient_matrix_UB_21 0.0328326000
_diffrn_orient_matrix_UB_22 -0.0498008000
_diffrn_orient_matrix_UB_23 0.0308819000
_diffrn_orient_matrix_UB_31 -0.0057431000
_diffrn_orient_matrix_UB_32 -0.0497505000
_diffrn_orient_matrix_UB_33 -0.0539743000
_diffrn_radiation_monochromator mirror
_diffrn_radiation_probe x-ray
_diffrn_radiation_type 'Mo K\a'
_diffrn_radiation_wavelength 0.71073
_diffrn_reflns_av_R_equivalents 0.1385
_diffrn_reflns_av_unetI/netI 0.0717
_diffrn_reflns_Laue_measured_fraction_full 0.998
_diffrn_reflns_Laue_measured_fraction_max 0.846
_diffrn_reflns_limit_h_max 21
_diffrn_reflns_limit_h_min -19
_diffrn_reflns_limit_k_max 11
_diffrn_reflns_limit_k_min -11
_diffrn_reflns_limit_l_max 14
_diffrn_reflns_limit_l_min -14
_diffrn_reflns_number 7825
_diffrn_reflns_point_group_measured_fraction_full 0.998
_diffrn_reflns_point_group_measured_fraction_max 0.846
_diffrn_reflns_theta_full 25.242
_diffrn_reflns_theta_max 30.821
_diffrn_reflns_theta_min 2.690
_diffrn_source 'micro-focus sealed X-ray tube'
_diffrn_source_type 'Mova (Mo) X-ray Source'
_exptl_absorpt_coefficient_mu 17.327
_exptl_absorpt_correction_T_max 1.00000
_exptl_absorpt_correction_T_min 0.13703
_exptl_absorpt_correction_type multi-scan
_exptl_absorpt_process_details
;
CrysAlisPro 1.171.43.101a (Rigaku Oxford Diffraction, 2023)
Empirical absorption correction using spherical harmonics,
implemented in SCALE3 ABSPACK scaling algorithm.
;
_exptl_crystal_colour dark
_exptl_crystal_density_diffrn 5.943
_exptl_crystal_description Co3TeO6
_exptl_crystal_F_000 2172
_exptl_crystal_size_max 0.96
_exptl_crystal_size_mid 0.73
_exptl_crystal_size_min 0.58
_refine_diff_density_max 3.175
_refine_diff_density_min -3.111
_refine_diff_density_rms 0.730
_refine_ls_extinction_coef 0.00180(19)
_refine_ls_extinction_expression Fc^*^=kFc[1+0.001xFc^2^\l^3^/sin(2\q)]^-1/4^
_refine_ls_extinction_method 'SHELXL-2014/7 (Sheldrick 2014'
_refine_ls_goodness_of_fit_ref 1.073
_refine_ls_hydrogen_treatment undef
_refine_ls_matrix_type full
_refine_ls_number_parameters 127
_refine_ls_number_reflns 1787
_refine_ls_number_restraints 0
_refine_ls_restrained_S_all 1.073
_refine_ls_R_factor_all 0.0635
_refine_ls_R_factor_gt 0.0600
_refine_ls_shift/su_max 0.000
_refine_ls_shift/su_mean 0.000
_refine_ls_structure_factor_coef Fsqd
_refine_ls_weighting_details 'w=1/[\s^2^(Fo^2^)+(0.1006P)^2^] where P=(Fo^2^+2Fc^2^)/3'
_refine_ls_weighting_scheme calc
_refine_ls_wR_factor_gt 0.1541
_refine_ls_wR_factor_ref 0.1591
_reflns_Friedel_coverage 0.000
_reflns_number_gt 1573
_reflns_number_total 1787
_reflns_threshold_expression 'I > 2\s(I)'
_cod_data_source_file d5ce01122a2.cif
_cod_data_source_block g1_auto
_cod_depositor_comments 'Adding full bibliography for 7251663.cif.'
_cod_database_code 7251663
_shelx_shelxl_version_number 2014/7
_chemical_oxdiff_formula 'Co Te O'
_shelx_space_group_comment
;
The symmetry employed for this shelxl refinement is uniquely defined
by the following loop, which should always be used as a source of
symmetry information in preference to the above space-group names.
They are only intended as comments.
;
_cell_oxdiff_angle_alpha 89.974(3)
_cell_oxdiff_angle_beta 95.012(3)
_cell_oxdiff_angle_gamma 89.983(3)
_cell_oxdiff_length_a 14.7735(7)
_cell_oxdiff_length_b 8.8285(4)
_cell_oxdiff_length_c 10.3325(3)
_cell_oxdiff_measurement_reflns_used 4934
_cell_oxdiff_volume 1342.49(9)
_olex2_refinement_description
;
1. Uiso/Uaniso restraints and constraints
Uanis(O4) = Uanis(O9)
Uanis(O8) = Uanis(O6)
;
_olex2_submission_special_instructions 'No special instructions were received'
_oxdiff_exptl_absorpt_empirical_details
;
Empirical correction (ABSPACK) includes:
- Absorption correction using spherical harmonics
- Frame scaling
;
_oxdiff_exptl_absorpt_empirical_full_max 3.856
_oxdiff_exptl_absorpt_empirical_full_min 0.536

loop_
_space_group_symop_operation_xyz
'x, y, z'
'-x, y, -z+1/2'
'x+1/2, y+1/2, z'
'-x+1/2, y+1/2, -z+1/2'
'-x, -y, -z'
'x, -y, z-1/2'
'-x+1/2, -y+1/2, -z'
'x+1/2, -y+1/2, z-1/2'

loop_
_atom_site_label
_atom_site_type_symbol
_atom_site_fract_x
_atom_site_fract_y
_atom_site_fract_z
_atom_site_U_iso_or_equiv
_atom_site_adp_type
_atom_site_occupancy
_atom_site_site_symmetry_order
_atom_site_calc_flag
_atom_site_refinement_flags_posn
_atom_site_refinement_flags_adp
_atom_site_refinement_flags_occupancy
_atom_site_disorder_assembly
_atom_site_disorder_group
Te1 Te 0.5000 0.0000 0.0000 0.0029(2) Uani 1 2 d S . P . .
Co2 Co 0.64195(7) -0.85359(10) 0.26705(9) 0.0046(3) Uani 1 1 d . . . . .
Co1 Co 0.5000 0.18700(14) -0.2500 0.0042(3) Uani 1 2 d S T P . .
Co3 Co 0.47736(6) -0.34509(9) -0.03906(9) 0.0045(3) Uani 1 1 d . . . . .
Co4 Co 0.66469(6) -0.29573(11) 0.05444(8) 0.0049(3) Uani 1 1 d . . . . .
Co5 Co 0.79691(6) -0.36302(10) 0.57252(9) 0.0049(3) Uani 1 1 d . . . . .
Te2 Te 0.66125(3) -0.49870(4) 0.30018(4) 0.0031(2) Uani 1 1 d . . . . .
O6 O 0.5726(3) 0.1638(5) -0.0611(4) 0.0063(7) Uani 1 1 d . . . . .
O8 O 0.4289(4) 0.0136(5) -0.1628(5) 0.0063(7) Uani 1 1 d . . . . .
O1 O 0.5927(3) -0.3449(5) 0.2024(4) 0.0061(9) Uani 1 1 d . . . . .
O3 O 0.7381(3) -0.3497(5) 0.3934(4) 0.0071(9) Uani 1 1 d . . . . .
O4 O 0.7276(3) -0.6621(5) 0.3883(4) 0.0063(7) Uani 1 1 d . . . . .
O7 O 0.4268(3) 0.1578(5) 0.0664(5) 0.0076(10) Uani 1 1 d . . . . .
O2 O 0.5820(4) -0.5126(5) 0.4388(5) 0.0057(10) Uani 1 1 d . . . . .
O5 O 0.7478(3) -0.5279(5) 0.6677(5) 0.0067(9) Uani 1 1 d . . . . .
O9 O 0.6016(3) -0.6562(5) 0.1978(4) 0.0063(7) Uani 1 1 d . . . . .

loop_
_atom_site_aniso_label
_atom_site_aniso_U_11
_atom_site_aniso_U_22
_atom_site_aniso_U_33
_atom_site_aniso_U_23
_atom_site_aniso_U_13
_atom_site_aniso_U_12
Te1 0.0027(4) 0.0038(4) 0.0021(4) 0.00012(17) -0.0009(3) 0.00005(18)
Co2 0.0047(5) 0.0050(5) 0.0038(5) -0.0001(3) -0.0012(4) 0.0007(3)
Co1 0.0038(6) 0.0049(6) 0.0040(6) 0.000 0.0001(5) 0.000
Co3 0.0043(5) 0.0050(5) 0.0042(5) -0.0005(3) -0.0005(4) 0.0003(3)
Co4 0.0042(5) 0.0070(5) 0.0035(5) 0.0005(3) 0.0001(3) -0.0008(3)
Co5 0.0049(5) 0.0050(5) 0.0047(5) 0.0014(3) -0.0005(3) -0.0005(3)
Te2 0.0033(3) 0.0038(3) 0.0022(4) 0.00002(12) -0.0005(2) -0.00016(13)
O6 0.0089(18) 0.0081(17) 0.0016(15) -0.0010(11) -0.0014(13) -0.0009(12)
O8 0.0089(18) 0.0081(17) 0.0016(15) -0.0010(11) -0.0014(13) -0.0009(12)
O1 0.009(2) 0.006(2) 0.004(2) -0.0027(15) 0.0028(17) -0.0019(17)
O3 0.011(2) 0.007(2) 0.003(2) 0.0003(16) -0.0041(18) -0.0014(17)
O4 0.0089(17) 0.0047(16) 0.0049(15) 0.0010(11) -0.0013(12) 0.0019(12)
O7 0.004(2) 0.012(2) 0.007(2) 0.0000(18) 0.0002(17) 0.0011(17)
O2 0.009(2) 0.006(2) 0.002(2) 0.0009(15) 0.0004(19) -0.0006(16)
O5 0.007(2) 0.0071(19) 0.007(2) 0.0022(17) 0.0020(18) 0.0012(18)
O9 0.0089(17) 0.0047(16) 0.0049(15) 0.0010(11) -0.0013(12) 0.0019(12)

loop_
_atom_type_symbol
_atom_type_description
_atom_type_scat_dispersion_real
_atom_type_scat_dispersion_imag
_atom_type_scat_source
Co Co 0.3494 0.9721 'International Tables Vol C Tables 4.2.6.8 and 6.1.1.4'
O O 0.0106 0.0060 'International Tables Vol C Tables 4.2.6.8 and 6.1.1.4'
Te Te -0.5308 1.6751 'International Tables Vol C Tables 4.2.6.8 and 6.1.1.4'

loop_
_geom_angle_atom_site_label_1
_geom_angle_atom_site_label_2
_geom_angle_atom_site_label_3
_geom_angle
_geom_angle_site_symmetry_1
_geom_angle_site_symmetry_3
_geom_angle_publ_flag
Co1 Te1 Co1 180.0 . 5_655 ?
Co1 Te1 Co3 64.58(3) 5_655 . ?
Co1 Te1 Co3 64.58(3) . 5_655 ?
Co1 Te1 Co3 115.42(3) 5_655 5_655 ?
Co1 Te1 Co3 115.42(3) . . ?
Co3 Te1 Co3 180.0 . 5_655 ?
O6 Te1 Co1 44.15(14) . . ?
O6 Te1 Co1 44.15(14) 5_655 5_655 ?
O6 Te1 Co1 135.85(14) 5_655 . ?
O6 Te1 Co1 135.85(14) . 5_655 ?
O6 Te1 Co3 138.59(14) . . ?
O6 Te1 Co3 41.41(14) . 5_655 ?
O6 Te1 Co3 41.41(14) 5_655 . ?
O6 Te1 Co3 138.59(14) 5_655 5_655 ?
O6 Te1 O6 180.0 . 5_655 ?
O8 Te1 Co1 42.54(14) . . ?
O8 Te1 Co1 137.46(14) . 5_655 ?
O8 Te1 Co1 137.46(14) 5_655 . ?
O8 Te1 Co1 42.54(14) 5_655 5_655 ?
O8 Te1 Co3 84.39(12) . . ?
O8 Te1 Co3 95.61(12) . 5_655 ?
O8 Te1 Co3 84.39(12) 5_655 5_655 ?
O8 Te1 Co3 95.61(12) 5_655 . ?
O8 Te1 O6 86.7(2) . . ?
O8 Te1 O6 93.3(2) . 5_655 ?
O8 Te1 O6 86.7(2) 5_655 5_655 ?
O8 Te1 O6 93.3(2) 5_655 . ?
O8 Te1 O8 180.0 5_655 . ?
O8 Te1 O7 90.7(2) 5_655 . ?
O8 Te1 O7 89.3(2) . . ?
O8 Te1 O7 89.3(2) 5_655 5_655 ?
O8 Te1 O7 90.7(2) . 5_655 ?
O7 Te1 Co1 87.29(14) 5_655 5_655 ?
O7 Te1 Co1 87.29(14) . . ?
O7 Te1 Co1 92.71(14) . 5_655 ?
O7 Te1 Co1 92.71(14) 5_655 . ?
O7 Te1 Co3 134.66(15) . . ?
O7 Te1 Co3 134.66(15) 5_655 5_655 ?
O7 Te1 Co3 45.34(15) 5_655 . ?
O7 Te1 Co3 45.34(15) . 5_655 ?
O7 Te1 O6 85.4(2) . . ?
O7 Te1 O6 85.4(2) 5_655 5_655 ?
O7 Te1 O6 94.6(2) 5_655 . ?
O7 Te1 O6 94.6(2) . 5_655 ?
O7 Te1 O7 180.0 5_655 . ?
O8 Co2 O4 179.1(2) 5_645 . ?
O8 Co2 O7 102.0(2) 5_645 2_645 ?
O7 Co2 O4 78.84(17) 2_645 . ?
O5 Co2 O8 100.5(2) 7_636 5_645 ?
O5 Co2 O4 79.50(18) 7_636 . ?
O5 Co2 O7 100.86(19) 7_636 2_645 ?
O9 Co2 O8 107.6(2) . 5_645 ?
O9 Co2 O4 72.05(19) . . ?
O9 Co2 O7 96.02(19) . 2_645 ?
O9 Co2 O5 143.2(2) . 7_636 ?
Te1 Co1 Te1 114.84(4) 2_654 . ?
O6 Co1 Te1 132.53(13) 2_654 . ?
O6 Co1 Te1 132.53(13) . 2_654 ?
O6 Co1 Te1 38.88(13) . . ?
O6 Co1 Te1 38.88(13) 2_654 2_654 ?
O6 Co1 O6 169.1(3) 2_654 . ?
O8 Co1 Te1 90.37(13) . 2_654 ?
O8 Co1 Te1 37.79(14) . . ?
O8 Co1 Te1 90.37(13) 2_654 . ?
O8 Co1 Te1 37.79(14) 2_654 2_654 ?
O8 Co1 O6 76.66(19) . . ?
O8 Co1 O6 76.66(19) 2_654 2_654 ?
O8 Co1 O6 95.30(19) . 2_654 ?
O8 Co1 O6 95.30(19) 2_654 . ?
O8 Co1 O8 86.6(3) . 2_654 ?
O1 Co1 Te1 96.58(13) 6 2_654 ?
O1 Co1 Te1 96.58(13) 5_655 . ?
O1 Co1 Te1 128.33(13) 5_655 2_654 ?
O1 Co1 Te1 128.33(13) 6 . ?
O1 Co1 O6 97.86(18) 6 2_654 ?
O1 Co1 O6 89.61(18) 6 . ?
O1 Co1 O6 89.61(18) 5_655 2_654 ?
O1 Co1 O6 97.86(18) 5_655 . ?
O1 Co1 O8 165.8(2) 6 . ?
O1 Co1 O8 91.36(18) 5_655 . ?
O1 Co1 O8 165.8(2) 5_655 2_654 ?
O1 Co1 O8 91.36(18) 6 2_654 ?
O1 Co1 O1 93.9(3) 6 5_655 ?
Co3 Co3 Te1 150.56(5) 5_645 . ?
Co4 Co3 Te1 73.58(3) . . ?
Co4 Co3 Co3 81.92(4) . 5_645 ?
O6 Co3 Te1 38.14(13) 5_655 . ?
O6 Co3 Co3 131.94(14) 5_655 5_645 ?
O6 Co3 Co4 95.10(14) 5_655 . ?
O6 Co3 O7 75.3(2) 5_655 5_655 ?
O7 Co3 Te1 38.31(12) 5_655 . ?
O7 Co3 Co3 127.20(13) 5_655 5_645 ?
O7 Co3 Co4 47.44(13) 5_655 . ?
O2 Co3 Te1 123.63(14) 6_545 . ?
O2 Co3 Te1 133.86(13) 2_655 . ?
O2 Co3 Co3 44.62(14) 6_545 5_645 ?
O2 Co3 Co3 43.88(14) 2_655 5_645 ?
O2 Co3 Co4 112.39(16) 2_655 . ?
O2 Co3 Co4 53.93(14) 6_545 . ?
O2 Co3 O6 96.74(18) 2_655 5_655 ?
O2 Co3 O6 147.7(2) 6_545 5_655 ?
O2 Co3 O7 86.95(18) 6_545 5_655 ?
O2 Co3 O7 155.9(2) 2_655 5_655 ?
O2 Co3 O2 88.5(2) 6_545 2_655 ?
O9 Co3 Te1 98.97(13) 5_645 . ?
O9 Co3 Co3 110.37(14) 5_645 5_645 ?
O9 Co3 Co4 140.82(15) 5_645 . ?
O9 Co3 O6 101.85(19) 5_645 5_655 ?
O9 Co3 O7 103.43(19) 5_645 5_655 ?
O9 Co3 O2 100.5(2) 5_645 2_655 ?
O9 Co3 O2 108.5(2) 5_645 6_545 ?
Co3 Co4 Co4 137.51(5) . 7_645 ?
Co3 Co4 Te2 95.85(3) . . ?
Co4 Co4 Te2 122.92(5) 7_645 . ?
O1 Co4 Co3 70.25(15) . . ?
O1 Co4 Co4 152.09(15) . 7_645 ?
O1 Co4 Te2 36.60(14) . . ?
O1 Co4 O4 156.20(19) . 6_545 ?
O1 Co4 O4 111.22(19) . 4_655 ?
O1 Co4 O7 102.8(2) . 5_655 ?
O1 Co4 O2 86.85(18) . 6_545 ?
O1 Co4 O5 75.64(19) . 6_545 ?
O4 Co4 Co3 100.56(14) 6_545 . ?
O4 Co4 Co3 153.05(14) 4_655 . ?
O4 Co4 Co4 43.96(13) 4_655 7_645 ?
O4 Co4 Co4 43.12(13) 6_545 7_645 ?
O4 Co4 Te2 128.19(13) 6_545 . ?
O4 Co4 Te2 99.57(13) 4_655 . ?
O4 Co4 O4 87.07(19) 4_655 6_545 ?
O4 Co4 O7 106.12(19) 4_655 5_655 ?
O4 Co4 O7 85.64(18) 6_545 5_655 ?
O4 Co4 O2 157.93(19) 4_655 6_545 ?
O4 Co4 O2 72.38(18) 6_545 6_545 ?
O4 Co4 O5 82.73(18) 4_655 6_545 ?
O4 Co4 O5 92.49(18) 6_545 6_545 ?
O7 Co4 Co3 49.61(13) 5_655 . ?
O7 Co4 Co4 97.89(13) 5_655 7_645 ?
O7 Co4 Te2 138.56(13) 5_655 . ?
O7 Co4 O2 80.84(18) 5_655 6_545 ?
O7 Co4 O5 170.81(18) 5_655 6_545 ?
O2 Co4 Co3 44.01(13) 6_545 . ?
O2 Co4 Co4 115.08(13) 6_545 7_645 ?
O2 Co4 Te2 87.41(12) 6_545 . ?
O5 Co4 Co3 122.25(13) 6_545 . ?
O5 Co4 Co4 86.76(13) 6_545 7_645 ?
O5 Co4 Te2 39.05(12) 6_545 . ?
O5 Co4 O2 90.02(18) 6_545 6_545 ?
O6 Co5 Co5 109.00(14) 4_645 7_646 ?
O6 Co5 O3 106.8(2) 4_645 . ?
O6 Co5 O3 99.8(2) 4_645 7_646 ?
O3 Co5 Co5 45.46(13) . 7_646 ?
O3 Co5 Co5 45.13(13) 7_646 7_646 ?
O3 Co5 O3 90.59(18) . 7_646 ?
O5 Co5 Co5 128.44(16) . 7_646 ?
O5 Co5 O6 122.5(2) . 4_645 ?
O5 Co5 O3 120.41(19) . 7_646 ?
O5 Co5 O3 111.6(2) . . ?
O1 Te2 Co4 37.97(13) . . ?
O1 Te2 O3 92.3(2) . . ?
O1 Te2 O4 176.04(18) . . ?
O1 Te2 O2 96.3(2) . . ?
O1 Te2 O5 83.93(19) . 6_545 ?
O3 Te2 Co4 87.92(13) . . ?
O3 Te2 O5 83.0(2) . 6_545 ?
O4 Te2 Co4 140.58(14) . . ?
O4 Te2 O3 91.3(2) . . ?
O4 Te2 O2 85.3(2) . . ?
O4 Te2 O5 94.8(2) . 6_545 ?
O2 Te2 Co4 134.15(14) . . ?
O2 Te2 O3 92.3(2) . . ?
O2 Te2 O5 175.27(19) . 6_545 ?
O5 Te2 Co4 45.97(14) 6_545 . ?
O9 Te2 Co4 90.41(14) . . ?
O9 Te2 O1 91.6(2) . . ?
O9 Te2 O3 171.4(2) . . ?
O9 Te2 O4 84.6(2) . . ?
O9 Te2 O2 94.89(19) . . ?
O9 Te2 O5 89.8(2) . 6_545 ?
Te1 O6 Co1 97.0(2) . . ?
Te1 O6 Co3 100.5(2) . 5_655 ?
Te1 O6 Co5 120.4(2) . 4_655 ?
Co3 O6 Co1 102.0(2) 5_655 . ?
Co5 O6 Co1 111.8(2) 4_655 . ?
Co5 O6 Co3 121.3(2) 4_655 5_655 ?
Te1 O8 Co2 130.3(2) . 5_645 ?
Te1 O8 Co1 99.7(2) . . ?
Co2 O8 Co1 122.5(2) 5_645 . ?
Co4 O1 Co1 116.8(2) . 5_655 ?
Te2 O1 Co1 133.4(2) . 5_655 ?
Te2 O1 Co4 105.4(2) . . ?
Co5 O3 Co5 89.41(18) . 7_646 ?
Te2 O3 Co5 125.4(3) . 7_646 ?
Te2 O3 Co5 127.9(2) . . ?
Co4 O4 Co2 96.05(17) 4_645 . ?
Co4 O4 Co2 93.02(18) 6_546 . ?
Co4 O4 Co4 92.93(19) 4_645 6_546 ?
Te2 O4 Co2 93.39(19) . . ?
Te2 O4 Co4 158.0(3) . 4_645 ?
Te2 O4 Co4 106.4(2) . 6_546 ?
Te1 O7 Co2 126.2(2) . 2_665 ?
Te1 O7 Co3 96.3(2) . 5_655 ?
Te1 O7 Co4 123.3(2) . 5_655 ?
Co2 O7 Co3 120.5(2) 2_665 5_655 ?
Co2 O7 Co4 100.5(2) 2_665 5_655 ?
Co4 O7 Co3 82.94(17) 5_655 5_655 ?
Co3 O2 Co3 91.5(2) 6_546 2_655 ?
Co3 O2 Co4 119.3(2) 2_655 6_546 ?
Co3 O2 Co4 82.06(15) 6_546 6_546 ?
Te2 O2 Co3 130.1(2) . 2_655 ?
Te2 O2 Co3 130.0(2) . 6_546 ?
Te2 O2 Co4 95.8(2) . 6_546 ?
Co2 O5 Co4 101.7(2) 7_636 6_546 ?
Co5 O5 Co2 103.6(2) . 7_636 ?
Co5 O5 Co4 118.0(2) . 6_546 ?
Co5 O5 Te2 124.1(2) . 6_546 ?
Te2 O5 Co2 112.7(2) 6_546 7_636 ?
Te2 O5 Co4 95.0(2) 6_546 6_546 ?
Co3 O9 Co2 117.3(2) 5_645 . ?
Te2 O9 Co2 109.6(2) . . ?
Te2 O9 Co3 132.9(2) . 5_645 ?

loop_
_geom_bond_atom_site_label_1
_geom_bond_atom_site_label_2
_geom_bond_distance
_geom_bond_site_symmetry_2
_geom_bond_publ_flag
Te1 Co1 3.0673(7) 5_655 ?
Te1 Co1 3.0673(7) . ?
Te1 Co3 3.0887(9) 5_655 ?
Te1 Co3 3.0887(9) . ?
Te1 O6 1.940(5) . ?
Te1 O6 1.940(5) 5_655 ?
Te1 O8 1.907(5) . ?
Te1 O8 1.907(5) 5_655 ?
Te1 O7 1.926(5) . ?
Te1 O7 1.926(5) 5_655 ?
Co2 O8 2.013(5) 5_645 ?
Co2 O4 2.397(5) . ?
Co2 O7 2.078(5) 2_645 ?
Co2 O5 2.001(5) 7_636 ?
Co2 O9 1.957(4) . ?
Co1 Te1 3.0673(7) 2_654 ?
Co1 O6 2.152(5) . ?
Co1 O6 2.152(5) 2_654 ?
Co1 O8 2.104(5) . ?
Co1 O8 2.104(5) 2_654 ?
Co1 O1 2.044(5) 6 ?
Co1 O1 2.044(5) 5_655 ?
Co3 Co3 2.9138(17) 5_645 ?
Co3 Co4 2.8802(14) . ?
Co3 O6 2.078(5) 5_655 ?
Co3 O7 2.211(5) 5_655 ?
Co3 O2 2.047(5) 2_655 ?
Co3 O2 2.021(5) 6_545 ?
Co3 O9 1.927(5) 5_645 ?
Co4 Co4 2.9609(17) 7_645 ?
Co4 Te2 3.1135(9) . ?
Co4 O1 1.987(4) . ?
Co4 O4 2.026(5) 4_655 ?
Co4 O4 2.058(5) 6_545 ?
Co4 O7 2.138(5) 5_655 ?
Co4 O2 2.350(5) 6_545 ?
Co4 O5 2.247(5) 6_545 ?
Co5 Co5 2.7897(18) 7_646 ?
Co5 O6 1.954(5) 4_645 ?
Co5 O3 1.988(5) 7_646 ?
Co5 O3 1.977(5) . ?
Co5 O5 1.934(5) . ?
Te2 O1 1.926(5) . ?
Te2 O3 1.938(5) . ?
Te2 O4 1.926(5) . ?
Te2 O2 1.933(5) . ?
Te2 O5 1.969(5) 6_545 ?
Te2 O9 1.914(5) . ?
O6 Co3 2.078(5) 5_655 ?
O6 Co5 1.954(5) 4_655 ?
O8 Co2 2.013(5) 5_645 ?
O1 Co1 2.044(5) 5_655 ?
O3 Co5 1.988(5) 7_646 ?
O4 Co4 2.058(5) 6_546 ?
O4 Co4 2.026(5) 4_645 ?
O7 Co2 2.078(5) 2_665 ?
O7 Co3 2.211(5) 5_655 ?
O7 Co4 2.138(5) 5_655 ?
O2 Co3 2.021(5) 6_546 ?
O2 Co3 2.047(5) 2_655 ?
O2 Co4 2.350(5) 6_546 ?
O5 Co2 2.001(5) 7_636 ?
O5 Co4 2.247(5) 6_546 ?
O5 Te2 1.969(5) 6_546 ?
O9 Co3 1.927(5) 5_645 ?
